data_4326428
loop_
_publ_author_name
'Eric M. Gale'
'Andrew C. Simmonett'
'Joshua Telser'
'Henry F. Schaefer'
'Todd C. Harrop'

_publ_section_title
;
 Toward Functional Ni-SOD Biomimetics: Achieving a Structural/Electronic
 Correlation with Redox Dynamics
;
_journal_name_full 'Inorganic Chemistry'
_journal_page_first 9216
_journal_page_last 9218
_journal_paper_doi 10.1021/ic201822f
_journal_volume 50
_journal_year 2011
_chemical_formula_sum 'C13 H20 K N3 Ni O2 S2'
_chemical_formula_weight 412.25
_chemical_name_systematic
;
 ?
;
_space_group_IT_number 14
_symmetry_cell_setting monoclinic
_symmetry_space_group_name_Hall '-P 2ybc'
_symmetry_space_group_name_H-M 'P 1 21/c 1'
_atom_sites_solution_hydrogens geom
_atom_sites_solution_primary direct
_atom_sites_solution_secondary difmap
_audit_creation_method SHELXL-97
_cell_angle_alpha 90.00
_cell_angle_beta 95.5710(10)
_cell_angle_gamma 90.00
_cell_formula_units_Z 8
_cell_length_a 16.4659(12)
_cell_length_b 11.9297(9)
_cell_length_c 17.6594(13)
_cell_measurement_reflns_used 9776
_cell_measurement_temperature 100(2)
_cell_measurement_theta_max 29.7
_cell_measurement_theta_min 2.1
_cell_volume 3452.5(4)
_computing_cell_refinement 'Bruker APEX II V2008.6-1'
_computing_data_collection 'Bruker APEX II V2008.6-1'
_computing_data_reduction 'Bruker APEX II V2008.6-1'
_computing_molecular_graphics 'Ortep-3 for Windows (Farrugia, 1997)'
_computing_publication_material 'WinGX publication routines (Farrugia, 1999)'
_computing_structure_refinement 'SHELXL-97 (Sheldrick, 1997)'
_computing_structure_solution 'SHELXS-97 (Sheldrick, 1997)'
_diffrn_ambient_temperature 100(2)
_diffrn_measured_fraction_theta_full 0.998
_diffrn_measured_fraction_theta_max 0.998
_diffrn_measurement_device_type 'Bruker Smart CCD Area Detector'
_diffrn_measurement_method 'omega scans'
_diffrn_radiation_monochromator graphite
_diffrn_radiation_source 'fine-focus sealed tube'
_diffrn_radiation_type MoK\a
_diffrn_radiation_wavelength 0.71073
_diffrn_reflns_av_R_equivalents 0.0535
_diffrn_reflns_av_sigmaI/netI 0.0412
_diffrn_reflns_limit_h_max 22
_diffrn_reflns_limit_h_min -22
_diffrn_reflns_limit_k_max 16
_diffrn_reflns_limit_k_min -16
_diffrn_reflns_limit_l_max 24
_diffrn_reflns_limit_l_min -24
_diffrn_reflns_number 51631
_diffrn_reflns_theta_full 29.68
_diffrn_reflns_theta_max 29.68
_diffrn_reflns_theta_min 2.06
_exptl_absorpt_coefficient_mu 1.615
_exptl_absorpt_correction_T_max 0.9382
_exptl_absorpt_correction_T_min 0.7383
_exptl_absorpt_correction_type multi-scan
_exptl_absorpt_process_details SADABS(Sheldrick,1997)
_exptl_crystal_colour red
_exptl_crystal_density_diffrn 1.586
_exptl_crystal_description rectangular
_exptl_crystal_F_000 1712
_exptl_crystal_size_max 0.20
_exptl_crystal_size_mid 0.16
_exptl_crystal_size_min 0.04
_refine_diff_density_max 1.354
_refine_diff_density_min -0.627
_refine_diff_density_rms 0.099
_refine_ls_extinction_method none
_refine_ls_goodness_of_fit_ref 1.057
_refine_ls_hydrogen_treatment mixed
_refine_ls_matrix_type full
_refine_ls_number_parameters 405
_refine_ls_number_reflns 9776
_refine_ls_number_restraints 0
_refine_ls_restrained_S_all 1.057
_refine_ls_R_factor_all 0.0635
_refine_ls_R_factor_gt 0.0427
_refine_ls_shift/su_max 0.000
_refine_ls_shift/su_mean 0.000
_refine_ls_structure_factor_coef Fsqd
_refine_ls_weighting_details 'calc w=1/[\s^2^(Fo^2^)+(0.0383P)^2^+6.8608P] where P=(Fo^2^+2Fc^2^)/3'
_refine_ls_weighting_scheme calc
_refine_ls_wR_factor_gt 0.1015
_refine_ls_wR_factor_ref 0.1101
_reflns_number_gt 7513
_reflns_number_total 9776
_reflns_threshold_expression >2sigma(I)
_cod_data_source_file ic201822f_si_002.cif
_cod_data_source_block harrop54_0m
_cod_database_code 4326428

loop_
_symmetry_equiv_pos_as_xyz
'x, y, z'
'-x, y+1/2, -z+1/2'
'-x, -y, -z'
'x, -y-1/2, z-1/2'

loop_
_atom_site_label
_atom_site_type_symbol
_atom_site_fract_x
_atom_site_fract_y
_atom_site_fract_z
_atom_site_U_iso_or_equiv
_atom_site_adp_type
_atom_site_occupancy
_atom_site_symmetry_multiplicity
_atom_site_calc_flag
_atom_site_refinement_flags
K1 K 0.21803(4) 0.58067(5) -0.06420(4) 0.02095(13) Uani 1 1 d .
K2 K 0.27031(4) 0.09332(6) 0.03846(4) 0.02337(14) Uani 1 1 d .
Ni1 Ni 0.34003(2) 0.84155(3) -0.02524(2) 0.01486(8) Uani 1 1 d .
Ni2 Ni 0.14835(2) 0.33915(3) 0.01495(2) 0.01492(8) Uani 1 1 d .
S1 S 0.24462(4) 0.80848(7) 0.04917(4) 0.02197(15) Uani 1 1 d .
S2 S 0.25969(5) 0.92393(7) -0.11375(5) 0.02517(17) Uani 1 1 d .
S3 S 0.22507(5) 0.30371(7) -0.07616(5) 0.02460(16) Uani 1 1 d .
S4 S 0.24562(4) 0.41429(8) 0.08954(5) 0.02716(17) Uani 1 1 d .
N1 N 0.42250(14) 0.77638(19) 0.04890(13) 0.0154(4) Uani 1 1 d .
N2 N 0.42789(14) 0.8763(2) -0.07972(13) 0.0176(5) Uani 1 1 d .
N3 N 0.38415(14) 0.6032(2) -0.09069(14) 0.0197(5) Uani 1 1 d .
N4 N 0.05254(15) 0.2779(2) -0.04490(13) 0.0182(5) Uani 1 1 d .
N5 N 0.07587(14) 0.3773(2) 0.08472(13) 0.0168(5) Uani 1 1 d .
N6 N 0.11285(15) 0.0965(2) 0.08720(15) 0.0209(5) Uani 1 1 d .
O1 O 0.56829(12) 0.89662(18) -0.06823(12) 0.0228(4) Uani 1 1 d .
O2 O -0.06041(12) 0.40897(19) 0.09805(13) 0.0256(5) Uani 1 1 d .
C1 C 0.30972(19) 0.7527(3) 0.13074(17) 0.0245(6) Uani 1 1 d .
H1A H 0.2896 0.7774 0.1778 0.029 Uiso 1 1 calc R
H1B H 0.3087 0.6714 0.1297 0.029 Uiso 1 1 calc R
C2 C 0.39599(18) 0.7939(3) 0.12681(16) 0.0204(6) Uani 1 1 d .
H2A H 0.3990 0.8731 0.1394 0.024 Uiso 1 1 calc R
H2B H 0.4326 0.7540 0.1638 0.024 Uiso 1 1 calc R
C3 C 0.49974(16) 0.8373(2) 0.03914(16) 0.0174(5) Uani 1 1 d .
H3A H 0.5461 0.7893 0.0542 0.021 Uiso 1 1 calc R
H3B H 0.5037 0.9033 0.0714 0.021 Uiso 1 1 calc R
C4 C 0.50119(16) 0.8719(2) -0.04376(16) 0.0167(5) Uani 1 1 d .
C5 C 0.41399(19) 0.9114(3) -0.15910(18) 0.0286(7) Uani 1 1 d .
H5A H 0.4047 0.8466 -0.1919 0.034 Uiso 1 1 calc R
H5B H 0.4611 0.9517 -0.1739 0.034 Uiso 1 1 calc R
C6 C 0.3394(2) 0.9868(3) -0.1658(2) 0.0348(8) Uani 1 1 d .
H6A H 0.3194 0.9960 -0.2189 0.042 Uiso 1 1 calc R
H6B H 0.3538 1.0601 -0.1449 0.042 Uiso 1 1 calc R
C7 C 0.43548(17) 0.6530(2) 0.03715(16) 0.0180(5) Uani 1 1 d .
H7A H 0.3876 0.6126 0.0500 0.022 Uiso 1 1 calc R
H7B H 0.4814 0.6282 0.0717 0.022 Uiso 1 1 calc R
C8 C 0.45137(17) 0.6233(2) -0.04304(16) 0.0159(5) Uani 1 1 d .
C9 C 0.52947(17) 0.6180(2) -0.06576(17) 0.0184(5) Uani 1 1 d .
H9A H 0.5747 0.6304 -0.0310 0.022 Uiso 1 1 calc R
C10 C 0.53919(17) 0.5940(3) -0.14097(17) 0.0208(6) Uani 1 1 d .
H10A H 0.5909 0.5913 -0.1578 0.025 Uiso 1 1 calc R
C11 C 0.47078(19) 0.5742(3) -0.19033(18) 0.0251(6) Uani 1 1 d .
H11A H 0.4755 0.5579 -0.2412 0.030 Uiso 1 1 calc R
C12 C 0.39488(19) 0.5790(3) -0.16297(18) 0.0250(6) Uani 1 1 d .
H12A H 0.3490 0.5647 -0.1966 0.030 Uiso 1 1 calc R
C13 C 0.1442(2) 0.2535(3) -0.14662(18) 0.0313(7) Uani 1 1 d .
H13A H 0.1543 0.2795 -0.1969 0.038 Uiso 1 1 calc R
H13B H 0.1438 0.1721 -0.1472 0.038 Uiso 1 1 calc R
C14 C 0.0627(2) 0.2965(3) -0.12705(17) 0.0279(7) Uani 1 1 d .
H14A H 0.0585 0.3760 -0.1384 0.033 Uiso 1 1 calc R
H14B H 0.0194 0.2583 -0.1580 0.033 Uiso 1 1 calc R
C15 C -0.01883(17) 0.3396(3) -0.02055(17) 0.0212(6) Uani 1 1 d .
H15A H -0.0665 0.2915 -0.0261 0.025 Uiso 1 1 calc R
H15B H -0.0299 0.4045 -0.0530 0.025 Uiso 1 1 calc R
C16 C -0.00307(17) 0.3775(2) 0.06199(17) 0.0183(5) Uani 1 1 d .
C17 C 0.10547(18) 0.4159(3) 0.16094(17) 0.0243(6) Uani 1 1 d .
H17A H 0.1191 0.3525 0.1941 0.029 Uiso 1 1 calc R
H17B H 0.0639 0.4601 0.1825 0.029 Uiso 1 1 calc R
C18 C 0.1808(2) 0.4867(4) 0.1529(2) 0.0406(9) Uani 1 1 d .
H18A H 0.2107 0.4981 0.2024 0.049 Uiso 1 1 calc R
H18B H 0.1648 0.5595 0.1319 0.049 Uiso 1 1 calc R
C19 C 0.04119(18) 0.1547(2) -0.03191(17) 0.0212(6) Uani 1 1 d .
H19A H 0.0850 0.1145 -0.0530 0.025 Uiso 1 1 calc R
H19B H -0.0097 0.1314 -0.0597 0.025 Uiso 1 1 calc R
C20 C 0.03981(17) 0.1208(2) 0.05008(16) 0.0169(5) Uani 1 1 d .
C21 C -0.03244(18) 0.1103(2) 0.08396(18) 0.0211(6) Uani 1 1 d .
H21A H -0.0821 0.1280 0.0569 0.025 Uiso 1 1 calc R
C22 C -0.02960(18) 0.0733(2) 0.15843(18) 0.0227(6) Uani 1 1 d .
H22A H -0.0774 0.0659 0.1821 0.027 Uiso 1 1 calc R
C23 C 0.04476(19) 0.0475(3) 0.19723(18) 0.0245(6) Uani 1 1 d .
H23A H 0.0483 0.0216 0.2471 0.029 Uiso 1 1 calc R
C24 C 0.11454(18) 0.0613(3) 0.15933(18) 0.0231(6) Uani 1 1 d .
H24A H 0.1649 0.0453 0.1856 0.028 Uiso 1 1 calc R
O3 O 0.21499(14) 0.6931(2) -0.20313(14) 0.0283(5) Uani 1 1 d .
C25 C 0.14293(19) 0.7183(3) -0.25075(19) 0.0261(6) Uani 1 1 d .
H25A H 0.1570 0.7574 -0.2951 0.039 Uiso 1 1 calc R
H25B H 0.1079 0.7646 -0.2235 0.039 Uiso 1 1 calc R
H25D H 0.1151 0.6500 -0.2658 0.039 Uiso 1 1 calc R
O4 O 0.34737(16) 0.4084(2) -0.30924(14) 0.0361(6) Uani 1 1 d .
C26 C 0.3491(3) 0.3179(4) -0.2555(2) 0.0461(10) Uani 1 1 d .
H26A H 0.3792 0.3404 -0.2087 0.069 Uiso 1 1 calc R
H26B H 0.3748 0.2538 -0.2757 0.069 Uiso 1 1 calc R
H26C H 0.2943 0.2989 -0.2461 0.069 Uiso 1 1 calc R
H3 H 0.227(3) 0.753(5) -0.180(3) 0.076(18) Uiso 1 1 d .
H4 H 0.387(3) 0.395(4) -0.341(3) 0.058(14) Uiso 1 1 d .

loop_
_atom_site_aniso_label
_atom_site_aniso_U_11
_atom_site_aniso_U_22
_atom_site_aniso_U_33
_atom_site_aniso_U_23
_atom_site_aniso_U_13
_atom_site_aniso_U_12
K1 0.0127(3) 0.0213(3) 0.0290(3) 0.0013(2) 0.0030(2) -0.0017(2)
K2 0.0144(3) 0.0249(3) 0.0314(3) 0.0013(3) 0.0050(2) 0.0010(2)
Ni1 0.01170(16) 0.01503(17) 0.01784(17) 0.00046(13) 0.00132(12) -0.00148(13)
Ni2 0.01365(16) 0.01488(17) 0.01645(17) -0.00003(13) 0.00255(12) 0.00012(13)
S1 0.0161(3) 0.0236(4) 0.0272(4) -0.0014(3) 0.0069(3) -0.0019(3)
S2 0.0178(3) 0.0273(4) 0.0287(4) 0.0039(3) -0.0061(3) -0.0019(3)
S3 0.0294(4) 0.0210(4) 0.0254(4) -0.0007(3) 0.0128(3) 0.0003(3)
S4 0.0122(3) 0.0411(5) 0.0275(4) -0.0042(3) -0.0011(3) -0.0011(3)
N1 0.0167(11) 0.0134(11) 0.0162(11) -0.0027(9) 0.0030(9) -0.0018(8)
N2 0.0168(11) 0.0193(12) 0.0169(11) 0.0010(9) 0.0025(9) -0.0033(9)
N3 0.0144(11) 0.0211(13) 0.0237(12) -0.0058(10) 0.0017(9) -0.0005(9)
N4 0.0226(12) 0.0143(11) 0.0174(11) 0.0030(9) -0.0002(9) -0.0017(9)
N5 0.0131(10) 0.0193(12) 0.0181(11) -0.0010(9) 0.0013(9) 0.0002(9)
N6 0.0167(11) 0.0189(12) 0.0275(13) 0.0021(10) 0.0040(10) 0.0005(9)
O1 0.0167(10) 0.0243(11) 0.0283(11) -0.0011(9) 0.0064(8) -0.0036(8)
O2 0.0141(9) 0.0266(12) 0.0369(13) 0.0028(10) 0.0067(9) 0.0023(8)
C1 0.0273(15) 0.0277(17) 0.0198(14) 0.0000(12) 0.0089(12) -0.0019(12)
C2 0.0237(14) 0.0233(15) 0.0140(13) -0.0014(11) 0.0015(11) 0.0012(11)
C3 0.0133(12) 0.0166(13) 0.0220(13) 0.0007(11) -0.0001(10) -0.0025(10)
C4 0.0152(12) 0.0120(12) 0.0233(14) -0.0017(10) 0.0039(10) -0.0008(9)
C5 0.0245(15) 0.041(2) 0.0198(14) 0.0085(13) 0.0024(12) -0.0091(14)
C6 0.0285(17) 0.041(2) 0.0323(18) 0.0185(16) -0.0095(14) -0.0091(15)
C7 0.0175(13) 0.0158(13) 0.0209(13) -0.0001(11) 0.0027(10) -0.0003(10)
C8 0.0192(13) 0.0113(12) 0.0174(13) -0.0004(10) 0.0024(10) -0.0007(10)
C9 0.0165(13) 0.0143(13) 0.0239(14) 0.0016(11) 0.0001(11) 0.0006(10)
C10 0.0162(13) 0.0212(14) 0.0258(15) 0.0033(12) 0.0056(11) 0.0049(11)
C11 0.0262(15) 0.0297(17) 0.0195(14) -0.0021(12) 0.0033(12) 0.0085(13)
C12 0.0209(14) 0.0306(17) 0.0229(15) -0.0080(13) -0.0006(11) 0.0025(12)
C13 0.052(2) 0.0247(17) 0.0185(14) -0.0026(12) 0.0111(14) -0.0072(15)
C14 0.0405(18) 0.0270(17) 0.0150(14) 0.0019(12) -0.0031(13) -0.0079(14)
C15 0.0156(12) 0.0179(14) 0.0290(15) 0.0016(12) -0.0045(11) -0.0007(11)
C16 0.0152(12) 0.0137(13) 0.0257(14) 0.0038(11) 0.0007(11) -0.0002(10)
C17 0.0217(14) 0.0338(17) 0.0174(13) -0.0033(12) 0.0021(11) 0.0030(12)
C18 0.0296(18) 0.058(3) 0.0330(19) -0.0142(18) -0.0047(15) 0.0003(17)
C19 0.0247(14) 0.0164(14) 0.0222(14) -0.0003(11) 0.0004(11) -0.0052(11)
C20 0.0193(13) 0.0092(12) 0.0224(14) -0.0017(10) 0.0025(11) -0.0009(10)
C21 0.0188(13) 0.0135(13) 0.0314(16) -0.0008(11) 0.0039(12) -0.0008(10)
C22 0.0225(14) 0.0167(14) 0.0306(16) -0.0042(12) 0.0116(12) -0.0018(11)
C23 0.0305(16) 0.0220(15) 0.0214(14) -0.0031(12) 0.0050(12) -0.0024(12)
C24 0.0215(14) 0.0226(15) 0.0248(15) 0.0019(12) 0.0011(11) -0.0005(11)
O3 0.0253(11) 0.0299(13) 0.0292(12) -0.0007(10) 0.0009(9) 0.0010(10)
C25 0.0242(15) 0.0243(16) 0.0295(16) -0.0012(13) 0.0015(12) -0.0001(12)
O4 0.0342(13) 0.0477(16) 0.0278(13) -0.0052(11) 0.0102(10) 0.0020(12)
C26 0.053(2) 0.051(3) 0.037(2) -0.0022(18) 0.0179(19) -0.001(2)

loop_
_atom_type_symbol
_atom_type_description
_atom_type_scat_dispersion_real
_atom_type_scat_dispersion_imag
_atom_type_scat_source
C C 0.0033 0.0016 'International Tables Vol C Tables 4.2.6.8 and 6.1.1.4'
H H 0.0000 0.0000 'International Tables Vol C Tables 4.2.6.8 and 6.1.1.4'
N N 0.0061 0.0033 'International Tables Vol C Tables 4.2.6.8 and 6.1.1.4'
O O 0.0106 0.0060 'International Tables Vol C Tables 4.2.6.8 and 6.1.1.4'
S S 0.1246 0.1234 'International Tables Vol C Tables 4.2.6.8 and 6.1.1.4'
K K 0.2009 0.2494 'International Tables Vol C Tables 4.2.6.8 and 6.1.1.4'
Ni Ni 0.3393 1.1124 'International Tables Vol C Tables 4.2.6.8 and 6.1.1.4'

loop_
_geom_angle_atom_site_label_1
_geom_angle_atom_site_label_2
_geom_angle_atom_site_label_3
_geom_angle
_geom_angle_site_symmetry_1
_geom_angle_site_symmetry_3
O2 K1 O3 80.99(7) 3_565 .
O2 K1 N3 155.90(8) 3_565 .
O3 K1 N3 75.19(7) . .
O2 K1 S3 94.17(5) 3_565 .
O3 K1 S3 114.87(6) . .
N3 K1 S3 92.52(6) . .
O2 K1 S4 105.46(5) 3_565 .
O3 K1 S4 169.64(6) . .
N3 K1 S4 97.63(6) . .
S3 K1 S4 57.27(2) . .
O2 K1 S1 99.58(6) 3_565 .
O3 K1 S1 97.16(6) . .
N3 K1 S1 87.12(5) . .
S3 K1 S1 146.77(3) . .
S4 K1 S1 89.82(3) . .
O2 K1 Ni2 76.68(5) 3_565 .
O3 K1 Ni2 141.20(6) . .
N3 K1 Ni2 120.75(6) . .
S3 K1 Ni2 37.581(16) . .
S4 K1 Ni2 37.097(16) . .
S1 K1 Ni2 117.46(2) . .
O2 K1 C12 137.36(7) 3_565 .
O3 K1 C12 60.97(7) . .
N3 K1 C12 20.69(7) . .
S3 K1 C12 85.84(6) . .
S4 K1 C12 110.01(6) . .
S1 K1 C12 103.37(5) . .
Ni2 K1 C12 121.18(6) . .
O2 K1 Ni1 120.56(5) 3_565 .
O3 K1 Ni1 74.04(5) . .
N3 K1 Ni1 55.94(5) . .
S3 K1 Ni1 145.27(2) . .
S4 K1 Ni1 108.40(2) . .
S1 K1 Ni1 35.261(15) . .
Ni2 K1 Ni1 144.75(2) . .
C12 K1 Ni1 68.98(5) . .
O1 K2 N6 150.71(8) 3_665 .
O1 K2 O4 58.08(7) 3_665 4_566
N6 K2 O4 92.89(8) . 4_566
O1 K2 S3 104.55(5) 3_665 .
N6 K2 S3 91.02(6) . .
O4 K2 S3 129.94(6) 4_566 .
O1 K2 S2 99.14(5) 3_665 1_545
N6 K2 S2 106.01(6) . 1_545
O4 K2 S2 137.16(6) 4_566 1_545
S3 K2 S2 88.59(3) . 1_545
O1 K2 S1 99.20(5) 3_665 1_545
N6 K2 S1 82.77(6) . 1_545
O4 K2 S1 89.26(6) 4_566 1_545
S3 K2 S1 140.67(3) . 1_545
S2 K2 S1 56.66(2) 1_545 1_545
O1 K2 Ni1 75.26(5) 3_665 1_545
N6 K2 Ni1 117.30(6) . 1_545
O4 K2 Ni1 99.76(6) 4_566 1_545
S3 K2 Ni1 122.10(3) . 1_545
S2 K2 Ni1 37.408(16) 1_545 1_545
S1 K2 Ni1 36.970(15) 1_545 1_545
O1 K2 C24 131.21(7) 3_665 .
N6 K2 C24 20.89(7) . .
O4 K2 C24 73.22(7) 4_566 .
S3 K2 C24 108.91(5) . .
S2 K2 C24 115.92(6) 1_545 .
S1 K2 C24 75.99(5) 1_545 .
Ni1 K2 C24 112.95(5) 1_545 .
O1 K2 Ni2 121.85(5) 3_665 .
N6 K2 Ni2 59.82(5) . .
O4 K2 Ni2 108.03(6) 4_566 .
S3 K2 Ni2 36.993(16) . .
S2 K2 Ni2 114.74(2) 1_545 .
S1 K2 Ni2 138.75(2) 1_545 .
Ni1 K2 Ni2 152.10(2) 1_545 .
C24 K2 Ni2 73.93(5) . .
N2 Ni1 N1 84.87(10) . .
N2 Ni1 S1 173.89(8) . .
N1 Ni1 S1 91.08(7) . .
N2 Ni1 S2 88.67(8) . .
N1 Ni1 S2 173.32(7) . .
S1 Ni1 S2 95.22(3) . .
N2 Ni1 K2 105.97(8) . 1_565
N1 Ni1 K2 111.12(7) . 1_565
S1 Ni1 K2 71.23(3) . 1_565
S2 Ni1 K2 69.07(3) . 1_565
N2 Ni1 K1 121.48(8) . .
N1 Ni1 K1 96.80(7) . .
S1 Ni1 K1 63.49(2) . .
S2 Ni1 K1 88.02(3) . .
K2 Ni1 K1 126.665(17) 1_565 .
N5 Ni2 N4 85.02(10) . .
N5 Ni2 S4 88.85(8) . .
N4 Ni2 S4 173.82(8) . .
N5 Ni2 S3 173.91(8) . .
N4 Ni2 S3 91.35(8) . .
S4 Ni2 S3 94.69(3) . .
N5 Ni2 K1 108.99(8) . .
N4 Ni2 K1 112.10(7) . .
S4 Ni2 K1 69.22(3) . .
S3 Ni2 K1 67.88(3) . .
N5 Ni2 K2 121.19(8) . .
N4 Ni2 K2 99.90(7) . .
S4 Ni2 K2 83.94(3) . .
S3 Ni2 K2 64.23(3) . .
K1 Ni2 K2 122.022(18) . .
C1 S1 Ni1 97.97(10) . .
C1 S1 K1 101.85(11) . .
Ni1 S1 K1 81.25(3) . .
C1 S1 K2 109.69(11) . 1_565
Ni1 S1 K2 71.80(2) . 1_565
K1 S1 K2 140.66(3) . 1_565
C6 S2 Ni1 97.45(11) . .
C6 S2 K2 99.85(13) . 1_565
Ni1 S2 K2 73.52(3) . 1_565
C13 S3 Ni2 97.42(11) . .
C13 S3 K2 106.04(11) . .
Ni2 S3 K2 78.77(3) . .
C13 S3 K1 109.99(12) . .
Ni2 S3 K1 74.54(3) . .
K2 S3 K1 137.25(3) . .
C18 S4 Ni2 97.23(11) . .
C18 S4 K1 99.98(14) . .
Ni2 S4 K1 73.69(3) . .
C3 N1 C2 111.5(2) . .
C3 N1 C7 109.1(2) . .
C2 N1 C7 108.8(2) . .
C3 N1 Ni1 105.90(17) . .
C2 N1 Ni1 108.32(17) . .
C7 N1 Ni1 113.30(17) . .
C4 N2 C5 121.9(2) . .
C4 N2 Ni1 117.8(2) . .
C5 N2 Ni1 120.22(19) . .
C12 N3 C8 117.3(2) . .
C12 N3 K1 110.87(18) . .
C8 N3 K1 131.51(19) . .
C15 N4 C14 112.0(2) . .
C15 N4 C19 109.1(2) . .
C14 N4 C19 108.7(2) . .
C15 N4 Ni2 106.15(17) . .
C14 N4 Ni2 108.02(18) . .
C19 N4 Ni2 112.91(18) . .
C16 N5 C17 120.6(2) . .
C16 N5 Ni2 118.4(2) . .
C17 N5 Ni2 120.75(18) . .
C24 N6 C20 117.8(3) . .
C24 N6 K2 110.64(19) . .
C20 N6 K2 131.45(19) . .
C4 O1 K2 146.6(2) . 3_665
C16 O2 K1 133.1(2) . 3_565
C2 C1 S1 109.0(2) . .
N1 C2 C1 110.8(2) . .
N1 C3 C4 109.7(2) . .
O1 C4 N2 128.5(3) . .
O1 C4 C3 119.3(2) . .
N2 C4 C3 112.2(2) . .
N2 C5 C6 107.2(3) . .
C5 C6 S2 109.4(2) . .
N1 C7 C8 113.5(2) . .
N3 C8 C9 122.8(3) . .
N3 C8 C7 115.0(2) . .
C9 C8 C7 122.3(3) . .
C10 C9 C8 119.0(3) . .
C11 C10 C9 118.7(3) . .
C10 C11 C12 118.9(3) . .
N3 C12 C11 123.3(3) . .
N3 C12 K1 48.44(15) . .
C11 C12 K1 170.7(2) . .
C14 C13 S3 109.7(2) . .
N4 C14 C13 111.0(3) . .
N4 C15 C16 111.0(2) . .
O2 C16 N5 128.0(3) . .
O2 C16 C15 120.7(3) . .
N5 C16 C15 111.1(2) . .
N5 C17 C18 106.9(3) . .
C17 C18 S4 108.9(3) . .
N4 C19 C20 115.1(2) . .
N6 C20 C21 122.3(3) . .
N6 C20 C19 115.5(2) . .
C21 C20 C19 122.1(3) . .
C22 C21 C20 119.1(3) . .
C23 C22 C21 119.3(3) . .
C22 C23 C24 117.9(3) . .
N6 C24 C23 123.5(3) . .
N6 C24 K2 48.47(15) . .
C23 C24 K2 171.3(2) . .
C25 O3 K1 124.43(19) . .
C26 O4 K2 126.5(2) . 4_565

loop_
_geom_bond_atom_site_label_1
_geom_bond_atom_site_label_2
_geom_bond_distance
_geom_bond_site_symmetry_2
K1 O2 2.609(2) 3_565
K1 O3 2.792(3) .
K1 N3 2.832(2) .
K1 S3 3.3135(11) .
K1 S4 3.3581(11) .
K1 S1 3.3787(10) .
K1 Ni2 3.4472(7) .
K1 C12 3.537(3) .
K1 Ni1 3.7318(7) .
K2 O1 2.661(2) 3_665
K2 N6 2.810(2) .
K2 O4 2.860(3) 4_566
K2 S3 3.2648(11) .
K2 S2 3.3537(11) 1_545
K2 S1 3.4317(11) 1_545
K2 Ni1 3.4431(8) 1_545
K2 C24 3.513(3) .
K2 Ni2 3.5559(8) .
Ni1 N2 1.860(2) .
Ni1 N1 1.954(2) .
Ni1 S1 2.1797(8) .
Ni1 S2 2.1812(8) .
Ni1 K2 3.4431(8) 1_565
Ni2 N5 1.853(2) .
Ni2 N4 1.953(2) .
Ni2 S4 2.1665(8) .
Ni2 S3 2.1814(8) .
S1 C1 1.835(3) .
S1 K2 3.4317(11) 1_565
S2 C6 1.835(3) .
S2 K2 3.3537(11) 1_565
S3 C13 1.833(4) .
S4 C18 1.836(4) .
N1 C3 1.489(3) .
N1 C2 1.498(3) .
N1 C7 1.505(4) .
N2 C4 1.309(4) .
N2 C5 1.459(4) .
N3 C12 1.337(4) .
N3 C8 1.345(4) .
N4 C15 1.485(4) .
N4 C14 1.493(4) .
N4 C19 1.502(4) .
N5 C16 1.323(3) .
N5 C17 1.461(4) .
N6 C24 1.339(4) .
N6 C20 1.344(4) .
O1 C4 1.260(3) .
O1 K2 2.661(2) 3_665
O2 C16 1.247(4) .
O2 K1 2.609(2) 3_565
C1 C2 1.512(4) .
C3 C4 1.523(4) .
C5 C6 1.517(5) .
C7 C8 1.507(4) .
C8 C9 1.385(4) .
C9 C10 1.383(4) .
C10 C11 1.376(4) .
C11 C12 1.384(4) .
C13 C14 1.507(5) .
C15 C16 1.524(4) .
C17 C18 1.518(5) .
C19 C20 1.506(4) .
C20 C21 1.388(4) .
C21 C22 1.384(4) .
C22 C23 1.379(4) .
C23 C24 1.395(4) .
O3 C25 1.418(4) .
O4 C26 1.436(5) .
O4 K2 2.860(3) 4_565
